data_7012158
loop_
_publ_author_name
'Horley, Graeme A.'
'Mahon, Mary F.'
'Mazhar, Muhammed'
'Molloy, Kieran C.'
'Haycock, Peter W.'
'Myers, Christopher P.'

_publ_section_title
;
 Antimony ??-diketonates and alkoxide/??-diketonates: remarkable
 formation of a 3,4-dihydro-2H-pyran ring by coupling of
 1,1,1,5,5,5-hexafluoro-2,4-pentanedione ligands
;
_journal_issue 23
_journal_name_full 'Journal of the Chemical Society, Dalton Transactions'
_journal_page_first 4416
_journal_paper_doi 10.1039/b208110e
_journal_year 2002
_chemical_formula_sum 'C24 H43 O5 Sb'
_chemical_formula_weight 533.33
_chemical_name_systematic
; 
? 
;
_space_group_IT_number 15
_symmetry_cell_setting monoclinic
_symmetry_space_group_name_Hall '-C 2yc'
_symmetry_space_group_name_H-M 'C 1 2/c 1'
_atom_sites_solution_hydrogens geom
_atom_sites_solution_primary direct
_atom_sites_solution_secondary difmap
_audit_creation_method SHELXL-97
_cell_angle_alpha 90.00
_cell_angle_beta 107.5830(11)
_cell_angle_gamma 90.00
_cell_formula_units_Z 8
_cell_length_a 26.4980(5)
_cell_length_b 11.7800(2)
_cell_length_c 18.3430(3)
_cell_measurement_temperature 170(2)
_cell_volume 5458.20(17)
_computing_structure_refinement 'SHELXL-97 (Sheldrick, 1997)'
_computing_structure_solution 'SHELXS-97 (Sheldrick, 1990)'
_diffrn_ambient_temperature 170(2)
_diffrn_measured_fraction_theta_full 0.994
_diffrn_measured_fraction_theta_max 0.994
_diffrn_radiation_monochromator graphite
_diffrn_radiation_source 'fine-focus sealed tube'
_diffrn_radiation_type MoK\a
_diffrn_radiation_wavelength 0.71070
_diffrn_reflns_av_R_equivalents 0.0524
_diffrn_reflns_av_sigmaI/netI 0.0398
_diffrn_reflns_limit_h_max 37
_diffrn_reflns_limit_h_min -37
_diffrn_reflns_limit_k_max 15
_diffrn_reflns_limit_k_min -16
_diffrn_reflns_limit_l_max 25
_diffrn_reflns_limit_l_min -25
_diffrn_reflns_number 41874
_diffrn_reflns_theta_full 30.06
_diffrn_reflns_theta_max 30.06
_diffrn_reflns_theta_min 4.66
_exptl_absorpt_coefficient_mu 1.038
_exptl_absorpt_correction_T_max 0.7813
_exptl_absorpt_correction_T_min 0.6815
_exptl_absorpt_correction_type multi-scan
_exptl_crystal_density_diffrn 1.298
_exptl_crystal_density_method 'not measured'
_exptl_crystal_F_000 2224
_exptl_crystal_size_max 0.40
_exptl_crystal_size_mid 0.40
_exptl_crystal_size_min 0.25
_refine_diff_density_max 0.837
_refine_diff_density_min -0.653
_refine_diff_density_rms 0.077
_refine_ls_extinction_coef 0.00025(14)
_refine_ls_extinction_expression Fc^*^=kFc[1+0.001xFc^2^\l^3^/sin(2\q)]^-1/4^
_refine_ls_extinction_method SHELXL
_refine_ls_goodness_of_fit_ref 0.755
_refine_ls_hydrogen_treatment mixed
_refine_ls_matrix_type full
_refine_ls_number_parameters 316
_refine_ls_number_reflns 7957
_refine_ls_number_restraints 0
_refine_ls_restrained_S_all 0.755
_refine_ls_R_factor_all 0.0558
_refine_ls_R_factor_gt 0.0353
_refine_ls_shift/su_max 0.001
_refine_ls_shift/su_mean 0.000
_refine_ls_structure_factor_coef Fsqd
_refine_ls_weighting_details 'calc w=1/[\s^2^(Fo^2^)+(0.0982P)^2^+17.9881P] where P=(Fo^2^+2Fc^2^)/3'
_refine_ls_weighting_scheme calc
_refine_ls_wR_factor_gt 0.1011
_refine_ls_wR_factor_ref 0.1219
_reflns_number_gt 6143
_reflns_number_total 7957
_reflns_threshold_expression >2sigma(I)
_cod_data_source_file b208110e.txt
_cod_data_source_block k00kcm6
_cod_depositor_comments
;
The following automatic conversions were performed:
'_atom_site_symetry_multiplicity' tag replaced with
'_atom_site_symmetry_multiplicity'.

Automatic conversion script
Id: cif_correct_tags 1440 2010-10-19 06:21:57Z saulius 

The following automatic conversions were performed:
'_symmetry_cell_setting' value 'Monoclinic' changed to 'monoclinic'
according to '/home/saulius/struct/CIF-dictionaries/cif_core.dic'
dictionary named 'cif_core.dic' version 2.4.1 from 2010-06-29.

Automatic conversion script
Id: cif_fix_enum 1527 2010-12-29 10:47:43Z saulius 
;
_cod_original_cell_volume 5458.20(16)
_cod_original_sg_symbol_H-M C2/c
_cod_database_code 7012158

loop_
_symmetry_equiv_pos_as_xyz
'x, y, z'
'-x, y, -z+1/2'
'x+1/2, y+1/2, z'
'-x+1/2, y+1/2, -z+1/2'
'-x, -y, -z'
'x, -y, z-1/2'
'-x+1/2, -y+1/2, -z'
'x+1/2, -y+1/2, z-1/2'

loop_
_atom_site_label
_atom_site_type_symbol
_atom_site_fract_x
_atom_site_fract_y
_atom_site_fract_z
_atom_site_U_iso_or_equiv
_atom_site_adp_type
_atom_site_occupancy
_atom_site_symmetry_multiplicity
_atom_site_calc_flag
_atom_site_refinement_flags
_atom_site_disorder_assembly
_atom_site_disorder_group
Sb1 Sb 0.129343(7) 0.156686(14) 0.610993(9) 0.02846(8) Uani 1 1 d . . .
O1 O 0.05745(10) 0.14361(18) 0.49904(13) 0.0411(5) Uani 1 1 d . . .
O2 O 0.15029(8) 0.27838(18) 0.54246(11) 0.0357(4) Uani 1 1 d . . .
O3 O 0.12565(10) 0.0724(2) 0.72810(12) 0.0449(6) Uani 1 1 d . . .
O4 O 0.19273(9) 0.2370(2) 0.69055(11) 0.0402(5) Uani 1 1 d . . .
O5 O 0.07793(11) 0.2569(2) 0.63135(17) 0.0573(7) Uani 1 1 d . . .
C1 C 0.03821(11) 0.2267(3) 0.45682(15) 0.0323(6) Uani 1 1 d . . .
C2 C 0.06919(12) 0.3199(3) 0.44631(18) 0.0369(6) Uani 1 1 d . . .
H2 H 0.0520 0.3757 0.4099 0.044 Uiso 1 1 calc R . .
C3 C 0.12184(12) 0.3365(2) 0.48415(16) 0.0311(5) Uani 1 1 d . . .
C4 C -0.02130(12) 0.2245(3) 0.41379(17) 0.0360(6) Uani 1 1 d . . .
C5 C -0.03184(16) 0.2550(4) 0.3296(2) 0.0584(10) Uani 1 1 d . . .
H5A H -0.0136 0.2007 0.3057 0.088 Uiso 1 1 calc R . .
H5B H -0.0187 0.3317 0.3255 0.088 Uiso 1 1 calc R . .
H5C H -0.0700 0.2521 0.3034 0.088 Uiso 1 1 calc R . .
C6 C -0.04744(17) 0.3101(4) 0.4533(3) 0.0631(11) Uani 1 1 d . . .
H6A H -0.0857 0.3108 0.4280 0.095 Uiso 1 1 calc R . .
H6B H -0.0330 0.3859 0.4503 0.095 Uiso 1 1 calc R . .
H6C H -0.0404 0.2887 0.5071 0.095 Uiso 1 1 calc R . .
C7 C -0.04389(14) 0.1065(3) 0.4193(2) 0.0528(9) Uani 1 1 d . . .
H7A H -0.0271 0.0510 0.3943 0.079 Uiso 1 1 calc R . .
H7B H -0.0822 0.1070 0.3940 0.079 Uiso 1 1 calc R . .
H7C H -0.0369 0.0860 0.4733 0.079 Uiso 1 1 calc R . .
C8 C 0.15423(12) 0.4293(3) 0.46014(18) 0.0362(6) Uani 1 1 d . . .
C9 C 0.12251(19) 0.4981(5) 0.3909(3) 0.0884(19) Uani 1 1 d . . .
H9A H 0.1113 0.4485 0.3460 0.133 Uiso 1 1 calc R . .
H9B H 0.1446 0.5595 0.3812 0.133 Uiso 1 1 calc R . .
H9C H 0.0912 0.5305 0.4011 0.133 Uiso 1 1 calc R . .
C10 C 0.1752(2) 0.5114(4) 0.5271(3) 0.0711(13) Uani 1 1 d . . .
H10A H 0.1453 0.5467 0.5396 0.107 Uiso 1 1 calc R . .
H10B H 0.1966 0.5704 0.5129 0.107 Uiso 1 1 calc R . .
H10C H 0.1971 0.4697 0.5717 0.107 Uiso 1 1 calc R . .
C11 C 0.20051(18) 0.3726(4) 0.4418(3) 0.0609(11) Uani 1 1 d . . .
H11A H 0.2215 0.3297 0.4865 0.091 Uiso 1 1 calc R . .
H11B H 0.2228 0.4308 0.4288 0.091 Uiso 1 1 calc R . .
H11C H 0.1871 0.3210 0.3984 0.091 Uiso 1 1 calc R . .
C12 C 0.14585(11) 0.1084(2) 0.79453(16) 0.0311(5) Uani 1 1 d . A .
C13 C 0.18835(12) 0.1882(3) 0.81438(16) 0.0328(6) Uani 1 1 d . . .
H13 H 0.2034 0.2048 0.8672 0.039 Uiso 1 1 calc R . .
C14 C 0.20958(11) 0.2430(2) 0.76471(15) 0.0297(5) Uani 1 1 d . . .
C15 C 0.12408(13) 0.0608(3) 0.85681(17) 0.0398(7) Uani 1 1 d . . .
C16 C 0.1709(3) -0.0055(8) 0.9161(4) 0.074(2) Uani 0.60 1 d P A 1
H16A H 0.2015 0.0450 0.9346 0.111 Uiso 0.60 1 calc PR A 1
H16B H 0.1808 -0.0715 0.8909 0.111 Uiso 0.60 1 calc PR A 1
H16C H 0.1592 -0.0308 0.9593 0.111 Uiso 0.60 1 calc PR A 1
C17 C 0.1077(7) 0.1557(9) 0.8991(9) 0.114(5) Uani 0.60 1 d P A 1
H17A H 0.0924 0.1241 0.9371 0.171 Uiso 0.60 1 calc PR A 1
H17B H 0.0813 0.2030 0.8629 0.171 Uiso 0.60 1 calc PR A 1
H17C H 0.1387 0.2019 0.9249 0.171 Uiso 0.60 1 calc PR A 1
C18 C 0.0841(4) -0.0293(10) 0.8248(5) 0.085(3) Uani 0.60 1 d P A 1
H18A H 0.0690 -0.0555 0.8644 0.127 Uiso 0.60 1 calc PR A 1
H18B H 0.1011 -0.0932 0.8073 0.127 Uiso 0.60 1 calc PR A 1
H18C H 0.0559 0.0014 0.7816 0.127 Uiso 0.60 1 calc PR A 1
C16A C 0.1344(8) -0.0651(9) 0.8622(8) 0.083(5) Uani 0.40 1 d P A 2
H16D H 0.1676 -0.0811 0.8509 0.124 Uiso 0.40 1 calc PR A 2
H16E H 0.1052 -0.1047 0.8251 0.124 Uiso 0.40 1 calc PR A 2
H16F H 0.1372 -0.0914 0.9139 0.124 Uiso 0.40 1 calc PR A 2
C17A C 0.1470(5) 0.1065(13) 0.9350(5) 0.067(3) Uani 0.40 1 d P A 2
H17D H 0.1485 0.1896 0.9328 0.100 Uiso 0.40 1 calc PR A 2
H17E H 0.1828 0.0763 0.9572 0.100 Uiso 0.40 1 calc PR A 2
H17F H 0.1248 0.0840 0.9667 0.100 Uiso 0.40 1 calc PR A 2
C18A C 0.0640(4) 0.083(3) 0.8286(8) 0.121(8) Uani 0.40 1 d P A 2
H18D H 0.0476 0.0506 0.8654 0.182 Uiso 0.40 1 calc PR A 2
H18E H 0.0488 0.0464 0.7787 0.182 Uiso 0.40 1 calc PR A 2
H18F H 0.0573 0.1644 0.8239 0.182 Uiso 0.40 1 calc PR A 2
C19 C 0.25697(12) 0.3240(3) 0.79268(18) 0.0353(6) Uani 1 1 d . . .
C20 C 0.30033(16) 0.2821(4) 0.7602(3) 0.0661(12) Uani 1 1 d . . .
H20A H 0.3308 0.3335 0.7762 0.099 Uiso 1 1 calc R . .
H20B H 0.2868 0.2805 0.7043 0.099 Uiso 1 1 calc R . .
H20C H 0.3113 0.2055 0.7794 0.099 Uiso 1 1 calc R . .
C21 C 0.27921(15) 0.3312(3) 0.8801(2) 0.0476(8) Uani 1 1 d . . .
H21A H 0.2515 0.3576 0.9012 0.071 Uiso 1 1 calc R . .
H21B H 0.3090 0.3845 0.8940 0.071 Uiso 1 1 calc R . .
H21C H 0.2914 0.2559 0.9008 0.071 Uiso 1 1 calc R . .
C22 C 0.23854(17) 0.4428(3) 0.7611(2) 0.0542(9) Uani 1 1 d . . .
H22A H 0.2095 0.4678 0.7801 0.081 Uiso 1 1 calc R . .
H22B H 0.2262 0.4401 0.7051 0.081 Uiso 1 1 calc R . .
H22C H 0.2681 0.4962 0.7780 0.081 Uiso 1 1 calc R . .
C23 C 0.0824(3) 0.3486(5) 0.6752(5) 0.109(3) Uani 1 1 d . . .
H23A H 0.1038 0.4055 0.6579 0.131 Uiso 1 1 calc R . .
H23B H 0.1025 0.3272 0.7283 0.131 Uiso 1 1 calc R . .
C24 C 0.0348(3) 0.4011(5) 0.6766(4) 0.0959(19) Uani 1 1 d . . .
H24A H 0.0211 0.4478 0.6307 0.144 Uiso 1 1 calc R . .
H24B H 0.0417 0.4492 0.7222 0.144 Uiso 1 1 calc R . .
H24C H 0.0088 0.3427 0.6780 0.144 Uiso 1 1 calc R . .

loop_
_atom_site_aniso_label
_atom_site_aniso_U_11
_atom_site_aniso_U_22
_atom_site_aniso_U_33
_atom_site_aniso_U_23
_atom_site_aniso_U_13
_atom_site_aniso_U_12
Sb1 0.03494(12) 0.02504(11) 0.02422(11) 0.00014(6) 0.00718(7) -0.00214(7)
O1 0.0450(13) 0.0356(11) 0.0346(11) 0.0056(8) 0.0002(9) -0.0086(9)
O2 0.0382(11) 0.0362(11) 0.0313(10) 0.0067(8) 0.0083(8) -0.0044(9)
O3 0.0532(14) 0.0496(13) 0.0274(10) 0.0038(9) 0.0055(9) -0.0237(11)
O4 0.0457(12) 0.0440(12) 0.0272(9) 0.0015(8) 0.0051(8) -0.0176(10)
O5 0.0604(16) 0.0477(14) 0.0752(18) -0.0112(13) 0.0377(14) 0.0054(12)
C1 0.0352(14) 0.0343(14) 0.0267(12) 0.0000(11) 0.0082(10) -0.0011(11)
C2 0.0338(15) 0.0341(14) 0.0397(15) 0.0106(12) 0.0064(12) 0.0012(11)
C3 0.0375(15) 0.0278(13) 0.0295(13) 0.0040(10) 0.0125(11) 0.0038(11)
C4 0.0332(14) 0.0381(15) 0.0355(14) 0.0010(12) 0.0084(11) -0.0004(12)
C5 0.049(2) 0.076(3) 0.0420(18) 0.0052(18) 0.0016(15) -0.0097(19)
C6 0.049(2) 0.063(2) 0.079(3) -0.018(2) 0.023(2) 0.0075(19)
C7 0.0386(18) 0.048(2) 0.068(2) 0.0034(18) 0.0100(16) -0.0091(15)
C8 0.0372(15) 0.0328(14) 0.0407(15) 0.0096(12) 0.0149(12) 0.0006(12)
C9 0.056(3) 0.088(4) 0.107(4) 0.070(3) 0.003(2) -0.013(2)
C10 0.098(4) 0.047(2) 0.084(3) -0.019(2) 0.051(3) -0.029(2)
C11 0.068(3) 0.0454(19) 0.089(3) 0.007(2) 0.053(2) 0.0001(19)
C12 0.0318(13) 0.0295(13) 0.0302(13) 0.0031(10) 0.0070(10) -0.0018(11)
C13 0.0374(15) 0.0340(14) 0.0261(12) -0.0036(10) 0.0081(11) -0.0050(12)
C14 0.0302(13) 0.0262(12) 0.0303(12) -0.0024(10) 0.0055(10) -0.0010(10)
C15 0.0419(16) 0.0476(18) 0.0335(14) -0.0009(13) 0.0166(12) -0.0084(14)
C16 0.077(5) 0.092(6) 0.053(4) 0.026(4) 0.020(4) -0.006(4)
C17 0.183(14) 0.082(7) 0.135(11) 0.002(6) 0.135(12) 0.017(7)
C18 0.082(6) 0.117(8) 0.056(4) 0.011(5) 0.022(4) -0.056(6)
C16A 0.158(15) 0.044(6) 0.072(8) 0.005(5) 0.071(10) -0.015(7)
C17A 0.080(8) 0.096(9) 0.032(4) -0.012(5) 0.028(5) -0.037(7)
C18A 0.033(5) 0.28(3) 0.059(7) 0.051(12) 0.020(5) 0.011(10)
C19 0.0352(15) 0.0354(14) 0.0357(14) -0.0029(11) 0.0112(12) -0.0081(11)
C20 0.045(2) 0.081(3) 0.081(3) -0.032(3) 0.032(2) -0.021(2)
C21 0.0474(19) 0.049(2) 0.0387(17) -0.0029(14) 0.0021(14) -0.0158(15)
C22 0.063(2) 0.0365(17) 0.056(2) 0.0031(15) 0.0082(17) -0.0177(16)
C23 0.081(4) 0.084(4) 0.144(6) -0.065(4) 0.005(4) 0.021(3)
C24 0.123(5) 0.074(3) 0.101(4) -0.009(3) 0.051(4) 0.038(3)

loop_
_atom_type_symbol
_atom_type_description
_atom_type_scat_dispersion_real
_atom_type_scat_dispersion_imag
_atom_type_scat_source
C C 0.0033 0.0016 'International Tables Vol C Tables 4.2.6.8 and 6.1.1.4'
H H 0.0000 0.0000 'International Tables Vol C Tables 4.2.6.8 and 6.1.1.4'
O O 0.0106 0.0060 'International Tables Vol C Tables 4.2.6.8 and 6.1.1.4'
Sb Sb -0.5866 1.5461 'International Tables Vol C Tables 4.2.6.8 and 6.1.1.4'

loop_
_geom_angle_atom_site_label_1
_geom_angle_atom_site_label_2
_geom_angle_atom_site_label_3
_geom_angle
_geom_angle_site_symmetry_1
_geom_angle_site_symmetry_3
_geom_angle_publ_flag
O5 Sb1 O2 91.61(11) . . ?
O5 Sb1 O4 93.06(11) . . ?
O2 Sb1 O4 78.81(8) . . ?
O5 Sb1 O1 76.98(11) . . ?
O2 Sb1 O1 79.13(8) . . ?
O4 Sb1 O1 155.48(8) . . ?
O5 Sb1 O3 81.78(11) . . ?
O2 Sb1 O3 156.11(8) . . ?
O4 Sb1 O3 78.66(8) . . ?
O1 Sb1 O3 121.02(8) . . ?
C1 O1 Sb1 123.99(19) . . ?
C3 O2 Sb1 131.46(19) . . ?
C12 O3 Sb1 127.82(19) . . ?
C14 O4 Sb1 134.86(19) . . ?
C23 O5 Sb1 132.6(3) . . ?
O1 C1 C2 122.9(3) . . ?
O1 C1 C4 117.8(3) . . ?
C2 C1 C4 119.3(3) . . ?
C3 C2 C1 125.7(3) . . ?
O2 C3 C2 126.1(3) . . ?
O2 C3 C8 112.0(3) . . ?
C2 C3 C8 121.8(3) . . ?
C6 C4 C5 110.8(3) . . ?
C6 C4 C7 109.0(3) . . ?
C5 C4 C7 109.0(3) . . ?
C6 C4 C1 106.7(3) . . ?
C5 C4 C1 111.2(3) . . ?
C7 C4 C1 110.1(3) . . ?
C11 C8 C9 109.1(4) . . ?
C11 C8 C10 109.5(3) . . ?
C9 C8 C10 107.9(4) . . ?
C11 C8 C3 108.0(3) . . ?
C9 C8 C3 113.7(3) . . ?
C10 C8 C3 108.6(3) . . ?
O3 C12 C13 123.1(3) . . ?
O3 C12 C15 117.2(3) . . ?
C13 C12 C15 119.8(3) . . ?
C14 C13 C12 126.3(3) . . ?
O4 C14 C13 126.2(3) . . ?
O4 C14 C19 111.8(2) . . ?
C13 C14 C19 122.0(3) . . ?
C17A C15 C18 132.5(6) . . ?
C17A C15 C17 47.5(8) . . ?
C18 C15 C17 116.9(8) . . ?
C17A C15 C16A 106.4(9) . . ?
C18 C15 C16A 54.4(8) . . ?
C17 C15 C16A 140.9(7) . . ?
C17A C15 C12 116.9(5) . . ?
C18 C15 C12 110.5(4) . . ?
C17 C15 C12 110.3(4) . . ?
C16A C15 C12 107.9(5) . . ?
C17A C15 C18A 110.2(10) . . ?
C18 C15 C18A 56.3(10) . . ?
C17 C15 C18A 67.5(11) . . ?
C16A C15 C18A 109.5(13) . . ?
C12 C15 C18A 105.8(6) . . ?
C17A C15 C16 60.5(7) . . ?
C18 C15 C16 103.6(7) . . ?
C17 C15 C16 107.5(8) . . ?
C16A C15 C16 51.8(8) . . ?
C12 C15 C16 107.4(4) . . ?
C18A C15 C16 145.8(8) . . ?
C20 C19 C21 109.2(3) . . ?
C20 C19 C14 107.8(3) . . ?
C21 C19 C14 113.6(3) . . ?
C20 C19 C22 109.7(3) . . ?
C21 C19 C22 108.8(3) . . ?
C14 C19 C22 107.7(3) . . ?
O5 C23 C24 116.7(6) . . ?

loop_
_geom_bond_atom_site_label_1
_geom_bond_atom_site_label_2
_geom_bond_distance
_geom_bond_site_symmetry_2
_geom_bond_publ_flag
Sb1 O5 1.923(2) . ?
Sb1 O2 2.089(2) . ?
Sb1 O4 2.089(2) . ?
Sb1 O1 2.346(2) . ?
Sb1 O3 2.395(2) . ?
O1 C1 1.257(4) . ?
O2 C3 1.301(3) . ?
O3 C12 1.248(3) . ?
O4 C14 1.299(3) . ?
O5 C23 1.330(5) . ?
C1 C2 1.418(4) . ?
C1 C4 1.536(4) . ?
C2 C3 1.372(4) . ?
C3 C8 1.535(4) . ?
C4 C6 1.525(5) . ?
C4 C5 1.528(5) . ?
C4 C7 1.529(5) . ?
C8 C11 1.520(5) . ?
C8 C9 1.527(5) . ?
C8 C10 1.530(5) . ?
C12 C13 1.427(4) . ?
C12 C15 1.533(4) . ?
C13 C14 1.369(4) . ?
C14 C19 1.536(4) . ?
C15 C17A 1.480(10) . ?
C15 C18 1.490(9) . ?
C15 C17 1.497(9) . ?
C15 C16A 1.506(13) . ?
C15 C18A 1.540(12) . ?
C15 C16 1.586(9) . ?
C19 C20 1.526(5) . ?
C19 C21 1.534(5) . ?
C19 C22 1.537(5) . ?
C23 C24 1.411(8) . ?
